data_4301753
loop_
_publ_author_name
'Evan R. King'
'Theodore A. Betley'

_publ_contact_author_address
;Department of Chemistry and Chemical Biology
Harvard University
Mallinckrodt 306E
12 Oxford Street
Cambridge, MA 02139
;
_publ_contact_author_email betley@chemistry.harvard.edu
_publ_contact_author_name 'Professor Theodore A. Betley'
_publ_contact_author_phone 617-496-9944
_publ_section_title
;
C-H Bond Amination from a Ferrous Dipyrromethene Complex
;
_journal_name_full 'Inorganic Chemistry'
_journal_page_first 2361
_journal_page_last 2363
_journal_paper_doi 10.1021/ic900219b
_journal_volume 48
_journal_year 2009
_chemical_compound_source 'chemical synthesis'
_chemical_formula_moiety 'C46 H52 Cl Fe N3, 0.88(C4 H10 O)'
_chemical_formula_sum 'C49.5 H60.75 Cl Fe N3 O0.88'
_chemical_formula_weight 803.10
_chemical_name_common PyacFeCl(NAd)
_chemical_name_systematic
;(1-(2-admantylamino-4,6-dimethylphenyl)-5,9-dimesityldipyrromethenato)
iron(II) chloride
;
_space_group_IT_number 14
_symmetry_cell_setting monoclinic
_symmetry_Int_Tables_number 14
_symmetry_space_group_name_Hall '-P 2ybc'
_symmetry_space_group_name_H-M 'P 1 21/c 1'
_atom_sites_solution_hydrogens geom
_atom_sites_solution_primary direct
_atom_sites_solution_secondary difmap
_audit_creation_method SHELXL-97
_cell_angle_alpha 90.00
_cell_angle_beta 97.444(2)
_cell_angle_gamma 90.00
_cell_formula_units_Z 4
_cell_length_a 13.5302(5)
_cell_length_b 18.9005(6)
_cell_length_c 18.6766(6)
_cell_measurement_reflns_used 1645
_cell_measurement_temperature 193(2)
_cell_measurement_theta_max 21.65
_cell_measurement_theta_min 2.26
_cell_volume 4735.9(3)
_computing_cell_refinement 'Bruker SMART'
_computing_data_collection 'Bruker SMART'
_computing_data_reduction 'Bruker SAINT'
_computing_molecular_graphics 'Bruker SHELXTL'
_computing_publication_material 'Bruker SHELXTL'
_computing_structure_refinement 'SHELXL-97 (Sheldrick, 1997)'
_computing_structure_solution 'SHELXS-97 (Sheldrick, 1990)'
_diffrn_ambient_temperature 193(2)
_diffrn_measured_fraction_theta_full 1.000
_diffrn_measured_fraction_theta_max 1.000
_diffrn_measurement_device_type 'CCD area detector'
_diffrn_measurement_method 'phi and omega scans'
_diffrn_radiation_monochromator graphite
_diffrn_radiation_probe x-ray
_diffrn_radiation_type MoK\a
_diffrn_radiation_wavelength 0.71073
_diffrn_reflns_av_R_equivalents 0.0000
_diffrn_reflns_av_sigmaI/netI 0.0965
_diffrn_reflns_limit_h_max 15
_diffrn_reflns_limit_h_min -16
_diffrn_reflns_limit_k_max 22
_diffrn_reflns_limit_k_min 0
_diffrn_reflns_limit_l_max 22
_diffrn_reflns_limit_l_min 0
_diffrn_reflns_number 8208
_diffrn_reflns_theta_full 24.87
_diffrn_reflns_theta_max 24.87
_diffrn_reflns_theta_min 1.52
_diffrn_source 'fine-focus sealed tube'
_exptl_absorpt_coefficient_mu 0.411
_exptl_absorpt_correction_T_max 0.9838
_exptl_absorpt_correction_T_min 0.9410
_exptl_absorpt_correction_type multi-scan
_exptl_absorpt_process_details 'SADABS (Bruker AXS, 2004)'
_exptl_crystal_colour 'translucent dark red'
_exptl_crystal_density_diffrn 1.126
_exptl_crystal_density_method 'not measured'
_exptl_crystal_description plate
_exptl_crystal_F_000 1715
_exptl_crystal_recrystallization_method 'diethyl ether'
_exptl_crystal_size_max 0.15
_exptl_crystal_size_mid 0.13
_exptl_crystal_size_min 0.04
_refine_diff_density_max 0.898
_refine_diff_density_min -0.451
_refine_diff_density_rms 0.094
_refine_ls_extinction_method none
_refine_ls_goodness_of_fit_ref 1.045
_refine_ls_hydrogen_treatment mixed
_refine_ls_matrix_type full
_refine_ls_number_parameters 599
_refine_ls_number_reflns 8208
_refine_ls_number_restraints 802
_refine_ls_restrained_S_all 1.018
_refine_ls_R_factor_all 0.1596
_refine_ls_R_factor_gt 0.0890
_refine_ls_shift/su_max 0.000
_refine_ls_shift/su_mean 0.000
_refine_ls_structure_factor_coef Fsqd
_refine_ls_weighting_details 'calc w=1/[\s^2^(Fo^2^)+(0.1514P)^2^+3.2413P] where P=(Fo^2^+2Fc^2^)/3'
_refine_ls_weighting_scheme calc
_refine_ls_wR_factor_gt 0.2432
_refine_ls_wR_factor_ref 0.2946
_reflns_number_gt 4445
_reflns_number_total 8208
_reflns_threshold_expression >2sigma(I)
_cod_data_source_file ic900219b_si_002_2.cif
_cod_data_source_block erk017
_cod_original_sg_symbol_H-M 'P 21/c'
_cod_original_formula_sum 'C49.50 H60.75 Cl Fe N3 O0.88'
_cod_database_code 4301753

loop_
_symmetry_equiv_pos_as_xyz
'x, y, z'
'-x, y+1/2, -z+1/2'
'-x, -y, -z'
'x, -y-1/2, z-1/2'

loop_
_atom_site_label
_atom_site_type_symbol
_atom_site_fract_x
_atom_site_fract_y
_atom_site_fract_z
_atom_site_U_iso_or_equiv
_atom_site_adp_type
_atom_site_occupancy
_atom_site_symmetry_multiplicity
_atom_site_calc_flag
_atom_site_refinement_flags
_atom_site_disorder_assembly
_atom_site_disorder_group
Fe1 Fe 0.37128(7) -0.00425(4) 0.71667(4) 0.0425(3) Uani 1 1 d U . .
Cl1 Cl 0.25617(15) -0.08982(10) 0.69492(9) 0.0635(5) Uani 1 1 d U . .
N1 N 0.5199(4) -0.0064(2) 0.7081(2) 0.0410(11) Uani 1 1 d U . .
N2 N 0.4008(4) 0.0442(2) 0.8171(3) 0.0443(12) Uani 1 1 d U . .
N3 N 0.3316(4) 0.0472(3) 0.6118(3) 0.0451(12) Uani 1 1 d DU A .
H3N H 0.277(3) 0.021(3) 0.594(3) 0.054 Uiso 1 1 d D . .
C1 C 0.5628(5) -0.0411(3) 0.6565(3) 0.0446(14) Uani 1 1 d U . .
C2 C 0.6670(5) -0.0269(4) 0.6645(3) 0.0565(17) Uani 1 1 d U . .
H2 H 0.7138 -0.0448 0.6353 0.068 Uiso 1 1 calc R . .
C3 C 0.6869(5) 0.0174(4) 0.7222(3) 0.0520(16) Uani 1 1 d U . .
H3 H 0.7503 0.0363 0.7404 0.062 Uiso 1 1 calc R . .
C4 C 0.5957(5) 0.0302(3) 0.7505(3) 0.0439(14) Uani 1 1 d U . .
C5 C 0.5817(5) 0.0697(3) 0.8109(3) 0.0437(14) Uani 1 1 d U . .
C6 C 0.4919(5) 0.0761(3) 0.8420(3) 0.0444(14) Uani 1 1 d U . .
C7 C 0.4822(6) 0.1093(3) 0.9090(3) 0.0518(16) Uani 1 1 d U . .
H7 H 0.5324 0.1355 0.9378 0.062 Uiso 1 1 calc R . .
C8 C 0.3894(5) 0.0970(3) 0.9244(3) 0.0517(16) Uani 1 1 d U . .
H8 H 0.3624 0.1126 0.9662 0.062 Uiso 1 1 calc R . .
C9 C 0.3392(5) 0.0564(3) 0.8670(3) 0.0479(14) Uani 1 1 d U . .
C11 C 0.5016(5) -0.0823(3) 0.6010(3) 0.0449(14) Uani 1 1 d U . .
C12 C 0.4230(5) -0.0483(3) 0.5568(3) 0.0448(14) Uani 1 1 d U . .
C13 C 0.3633(5) -0.0870(4) 0.5049(3) 0.0515(16) Uani 1 1 d U . .
H13 H 0.3114 -0.0636 0.4748 0.062 Uiso 1 1 calc R . .
C14 C 0.3774(6) -0.1591(4) 0.4958(4) 0.0610(18) Uani 1 1 d U . .
C15 C 0.4553(6) -0.1913(4) 0.5394(4) 0.0661(19) Uani 1 1 d U . .
H15 H 0.4660 -0.2405 0.5336 0.079 Uiso 1 1 calc R . .
C16 C 0.5181(6) -0.1549(3) 0.5912(3) 0.0573(17) Uani 1 1 d U . .
C17 C 0.4056(5) 0.0302(3) 0.5616(3) 0.0472(16) Uani 1 1 d U . .
H17A H 0.4695 0.0539 0.5787 0.057 Uiso 1 1 calc R . .
H17B H 0.3813 0.0487 0.5130 0.057 Uiso 1 1 calc R . .
C18 C 0.3119(7) -0.2012(5) 0.4397(5) 0.093(3) Uani 1 1 d U . .
H18A H 0.3535 -0.2323 0.4141 0.140 Uiso 1 1 calc R . .
H18B H 0.2745 -0.1689 0.4052 0.140 Uiso 1 1 calc R . .
H18C H 0.2652 -0.2299 0.4634 0.140 Uiso 1 1 calc R . .
C19 C 0.6004(7) -0.1932(4) 0.6384(4) 0.076(2) Uani 1 1 d U . .
H19A H 0.6650 -0.1799 0.6241 0.114 Uiso 1 1 calc R . .
H19B H 0.5909 -0.2444 0.6328 0.114 Uiso 1 1 calc R . .
H19C H 0.5985 -0.1802 0.6890 0.114 Uiso 1 1 calc R . .
C31 C 0.3012(5) 0.1239(3) 0.6111(3) 0.0519(15) Uani 1 1 d U . .
C32 C 0.256(2) 0.1451(11) 0.5367(11) 0.068(5) Uani 0.55(4) 1 d PDU A 1
H32A H 0.2008 0.1127 0.5192 0.082 Uiso 0.55(4) 1 calc PR A 1
H32B H 0.3069 0.1422 0.5031 0.082 Uiso 0.55(4) 1 calc PR A 1
C33 C 0.3817(18) 0.1722(14) 0.6442(16) 0.054(4) Uani 0.55(4) 1 d PDU A 1
H33A H 0.4386 0.1709 0.6158 0.065 Uiso 0.55(4) 1 calc PR A 1
H33B H 0.4056 0.1567 0.6940 0.065 Uiso 0.55(4) 1 calc PR A 1
C34 C 0.215(2) 0.1245(12) 0.6614(13) 0.053(4) Uani 0.55(4) 1 d PDU A 1
H34A H 0.1604 0.0919 0.6417 0.063 Uiso 0.55(4) 1 calc PR A 1
H34B H 0.2408 0.1086 0.7107 0.063 Uiso 0.55(4) 1 calc PR A 1
C35 C 0.217(2) 0.2221(11) 0.5390(9) 0.074(5) Uani 0.55(4) 1 d PDU A 1
H35 H 0.1892 0.2372 0.4891 0.089 Uiso 0.55(4) 1 calc PR A 1
C36 C 0.3398(19) 0.2486(12) 0.6452(11) 0.061(5) Uani 0.55(4) 1 d PDU A 1
H36 H 0.3943 0.2821 0.6641 0.074 Uiso 0.55(4) 1 calc PR A 1
C37 C 0.1740(17) 0.2007(13) 0.6638(12) 0.063(4) Uani 0.55(4) 1 d PDU A 1
H37 H 0.1199 0.2025 0.6955 0.075 Uiso 0.55(4) 1 calc PR A 1
C38 C 0.297(2) 0.2695(10) 0.5669(12) 0.072(5) Uani 0.55(4) 1 d PDU A 1
H38A H 0.2722 0.3187 0.5663 0.087 Uiso 0.55(4) 1 calc PR A 1
H38B H 0.3509 0.2671 0.5356 0.087 Uiso 0.55(4) 1 calc PR A 1
C39 C 0.258(2) 0.2510(14) 0.6927(11) 0.064(5) Uani 0.55(4) 1 d PDU A 1
H39A H 0.2316 0.2998 0.6940 0.076 Uiso 0.55(4) 1 calc PR A 1
H39B H 0.2848 0.2372 0.7426 0.076 Uiso 0.55(4) 1 calc PR A 1
C40 C 0.1326(19) 0.2237(13) 0.5871(12) 0.080(5) Uani 0.55(4) 1 d PDU A 1
H40A H 0.1049 0.2722 0.5881 0.096 Uiso 0.55(4) 1 calc PR A 1
H40B H 0.0782 0.1914 0.5673 0.096 Uiso 0.55(4) 1 calc PR A 1
C32A C 0.289(3) 0.1571(14) 0.5321(15) 0.071(6) Uani 0.45(4) 1 d PDU A 2
H32C H 0.3512 0.1507 0.5103 0.086 Uiso 0.45(4) 1 calc PR A 2
H32D H 0.2342 0.1329 0.5011 0.086 Uiso 0.45(4) 1 calc PR A 2
C33A C 0.395(2) 0.1642(15) 0.6519(17) 0.047(4) Uani 0.45(4) 1 d PDU A 2
H33C H 0.4126 0.1447 0.7011 0.057 Uiso 0.45(4) 1 calc PR A 2
H33D H 0.4535 0.1582 0.6252 0.057 Uiso 0.45(4) 1 calc PR A 2
C34A C 0.214(2) 0.1352(15) 0.6460(18) 0.057(5) Uani 0.45(4) 1 d PDU A 2
H34C H 0.2255 0.1148 0.6952 0.068 Uiso 0.45(4) 1 calc PR A 2
H34D H 0.1571 0.1101 0.6188 0.068 Uiso 0.45(4) 1 calc PR A 2
C35A C 0.265(3) 0.2375(15) 0.5375(12) 0.080(6) Uani 0.45(4) 1 d PDU A 2
H35A H 0.2521 0.2580 0.4878 0.096 Uiso 0.45(4) 1 calc PR A 2
C36A C 0.369(2) 0.2438(14) 0.6562(14) 0.056(5) Uani 0.45(4) 1 d PDU A 2
H36A H 0.4260 0.2697 0.6838 0.067 Uiso 0.45(4) 1 calc PR A 2
C37A C 0.188(2) 0.2150(16) 0.6512(14) 0.064(5) Uani 0.45(4) 1 d PDU A 2
H37A H 0.1274 0.2212 0.6757 0.077 Uiso 0.45(4) 1 calc PR A 2
C38A C 0.349(3) 0.2741(12) 0.5785(14) 0.070(6) Uani 0.45(4) 1 d PDU A 2
H38C H 0.3337 0.3253 0.5806 0.084 Uiso 0.45(4) 1 calc PR A 2
H38D H 0.4089 0.2683 0.5540 0.084 Uiso 0.45(4) 1 calc PR A 2
C39A C 0.277(2) 0.2530(18) 0.6934(14) 0.064(6) Uani 0.45(4) 1 d PDU A 2
H39C H 0.2618 0.3040 0.6969 0.076 Uiso 0.45(4) 1 calc PR A 2
H39D H 0.2897 0.2335 0.7429 0.076 Uiso 0.45(4) 1 calc PR A 2
C40A C 0.171(2) 0.2448(16) 0.5745(15) 0.081(6) Uani 0.45(4) 1 d PDU A 2
H40C H 0.1522 0.2954 0.5763 0.097 Uiso 0.45(4) 1 calc PR A 2
H40D H 0.1152 0.2192 0.5462 0.097 Uiso 0.45(4) 1 calc PR A 2
C51 C 0.6708(5) 0.1062(3) 0.8502(3) 0.0477(14) Uani 1 1 d U . .
C52 C 0.6902(6) 0.1772(4) 0.8342(4) 0.0553(16) Uani 1 1 d U . .
C53 C 0.7731(6) 0.2098(4) 0.8717(4) 0.069(2) Uani 1 1 d U . .
H53 H 0.7866 0.2578 0.8613 0.083 Uiso 1 1 calc R . .
C54 C 0.8379(6) 0.1738(4) 0.9248(4) 0.0653(19) Uani 1 1 d U . .
C55 C 0.8156(6) 0.1046(4) 0.9382(4) 0.0640(18) Uani 1 1 d U . .
H55 H 0.8588 0.0792 0.9733 0.077 Uiso 1 1 calc R . .
C56 C 0.7330(5) 0.0705(4) 0.9029(3) 0.0533(16) Uani 1 1 d U . .
C57 C 0.6227(6) 0.2179(4) 0.7775(4) 0.074(2) Uani 1 1 d U . .
H57A H 0.6481 0.2662 0.7741 0.111 Uiso 1 1 calc R . .
H57B H 0.5552 0.2196 0.7911 0.111 Uiso 1 1 calc R . .
H57C H 0.6212 0.1942 0.7307 0.111 Uiso 1 1 calc R . .
C58 C 0.9267(7) 0.2112(5) 0.9646(5) 0.093(3) Uani 1 1 d U . .
H58A H 0.9070 0.2351 1.0071 0.139 Uiso 1 1 calc R . .
H58B H 0.9517 0.2462 0.9327 0.139 Uiso 1 1 calc R . .
H58C H 0.9792 0.1766 0.9799 0.139 Uiso 1 1 calc R . .
C59 C 0.7101(6) -0.0048(4) 0.9231(4) 0.0647(19) Uani 1 1 d U . .
H59A H 0.6466 -0.0059 0.9431 0.097 Uiso 1 1 calc R . .
H59B H 0.7634 -0.0223 0.9593 0.097 Uiso 1 1 calc R . .
H59C H 0.7053 -0.0348 0.8801 0.097 Uiso 1 1 calc R . .
C91 C 0.2388(5) 0.0253(3) 0.8637(3) 0.0484(15) Uani 1 1 d U . .
C92 C 0.1542(6) 0.0685(4) 0.8586(4) 0.0609(18) Uani 1 1 d U . .
C93 C 0.0612(6) 0.0378(5) 0.8584(5) 0.077(2) Uani 1 1 d U . .
H93 H 0.0038 0.0672 0.8542 0.093 Uiso 1 1 calc R . .
C94 C 0.0497(7) -0.0343(5) 0.8642(5) 0.081(2) Uani 1 1 d U . .
C95 C 0.1336(6) -0.0760(4) 0.8722(4) 0.069(2) Uani 1 1 d U . .
H95 H 0.1263 -0.1256 0.8779 0.083 Uiso 1 1 calc R . .
C96 C 0.2286(6) -0.0483(4) 0.8724(3) 0.0540(16) Uani 1 1 d U . .
C97 C 0.1612(7) 0.1483(4) 0.8527(5) 0.079(2) Uani 1 1 d U . .
H97A H 0.1009 0.1665 0.8238 0.118 Uiso 1 1 calc R . .
H97B H 0.2197 0.1608 0.8294 0.118 Uiso 1 1 calc R . .
H97C H 0.1674 0.1693 0.9011 0.118 Uiso 1 1 calc R . .
C98 C -0.0529(7) -0.0670(7) 0.8651(7) 0.128(4) Uani 1 1 d U . .
H98A H -0.0586 -0.1099 0.8354 0.191 Uiso 1 1 calc R . .
H98B H -0.1042 -0.0330 0.8457 0.191 Uiso 1 1 calc R . .
H98C H -0.0621 -0.0791 0.9148 0.191 Uiso 1 1 calc R . .
C99 C 0.3161(6) -0.0963(4) 0.8868(4) 0.0658(19) Uani 1 1 d U . .
H99A H 0.3027 -0.1324 0.9220 0.099 Uiso 1 1 calc R . .
H99B H 0.3750 -0.0689 0.9062 0.099 Uiso 1 1 calc R . .
H99C H 0.3283 -0.1193 0.8418 0.099 Uiso 1 1 calc R . .
C1E C 1.0660(15) 0.4999(16) 0.8937(16) 0.325(16) Uani 0.875(17) 1 d PDU . .
H1EA H 1.1308 0.4985 0.9239 0.487 Uiso 0.875(17) 1 calc PR . .
H1EB H 1.0137 0.5105 0.9238 0.487 Uiso 0.875(17) 1 calc PR . .
H1EC H 1.0668 0.5367 0.8568 0.487 Uiso 0.875(17) 1 calc PR . .
C2E C 1.045(2) 0.4290(16) 0.8574(14) 0.372(18) Uani 0.875(17) 1 d PDU . .
H2EA H 0.9778 0.4210 0.8709 0.446 Uiso 0.875(17) 1 calc PR . .
H2EB H 1.0324 0.4457 0.8068 0.446 Uiso 0.875(17) 1 calc PR . .
O1E O 1.0704(19) 0.3554(16) 0.8430(14) 0.364(15) Uani 0.875(17) 1 d PDU . .
C3E C 0.994(3) 0.3275(19) 0.790(2) 0.406(19) Uani 0.875(17) 1 d PDU . .
H3EA H 1.0056 0.3554 0.7473 0.487 Uiso 0.875(17) 1 calc PR . .
H3EB H 0.9341 0.3491 0.8065 0.487 Uiso 0.875(17) 1 calc PR . .
C4E C 0.949(2) 0.2574(18) 0.7538(18) 0.367(18) Uani 0.875(17) 1 d PDU . .
H4EA H 0.9925 0.2174 0.7695 0.550 Uiso 0.875(17) 1 calc PR . .
H4EB H 0.9433 0.2620 0.7012 0.550 Uiso 0.875(17) 1 calc PR . .
H4EC H 0.8826 0.2491 0.7681 0.550 Uiso 0.875(17) 1 calc PR . .

loop_
_atom_site_aniso_label
_atom_site_aniso_U_11
_atom_site_aniso_U_22
_atom_site_aniso_U_33
_atom_site_aniso_U_23
_atom_site_aniso_U_13
_atom_site_aniso_U_12
Fe1 0.0540(6) 0.0378(5) 0.0369(5) -0.0002(4) 0.0103(4) -0.0007(4)
Cl1 0.0753(13) 0.0566(11) 0.0607(11) -0.0044(9) 0.0161(9) -0.0205(9)
N1 0.051(3) 0.040(3) 0.031(2) -0.002(2) 0.004(2) 0.001(2)
N2 0.060(3) 0.034(3) 0.041(2) -0.002(2) 0.017(2) -0.002(2)
N3 0.062(4) 0.035(3) 0.038(3) -0.004(2) 0.005(2) 0.006(2)
C1 0.059(4) 0.045(3) 0.031(3) 0.004(2) 0.011(3) 0.002(3)
C2 0.059(4) 0.069(4) 0.044(4) -0.002(3) 0.018(3) 0.007(3)
C3 0.051(4) 0.064(4) 0.041(3) 0.007(3) 0.008(3) 0.005(3)
C4 0.053(4) 0.041(3) 0.038(3) 0.004(2) 0.007(3) -0.001(3)
C5 0.061(4) 0.040(3) 0.030(3) 0.004(2) 0.007(3) -0.005(3)
C6 0.063(4) 0.036(3) 0.035(3) 0.000(3) 0.008(3) -0.004(3)
C7 0.075(4) 0.037(3) 0.046(3) -0.006(3) 0.016(3) -0.012(3)
C8 0.074(4) 0.042(4) 0.043(3) -0.006(3) 0.025(3) -0.003(3)
C9 0.068(4) 0.035(3) 0.044(3) 0.002(3) 0.023(3) 0.002(3)
C11 0.060(4) 0.042(3) 0.035(3) -0.001(2) 0.015(3) 0.004(3)
C12 0.063(4) 0.045(3) 0.029(3) 0.001(2) 0.015(3) 0.003(3)
C13 0.064(4) 0.050(3) 0.039(3) -0.001(3) 0.004(3) 0.001(3)
C14 0.084(5) 0.053(4) 0.048(4) -0.013(3) 0.014(3) -0.002(4)
C15 0.101(6) 0.038(4) 0.061(4) -0.008(3) 0.015(3) 0.006(4)
C16 0.091(5) 0.042(3) 0.040(3) -0.001(3) 0.011(3) 0.017(3)
C17 0.064(4) 0.039(3) 0.040(3) 0.004(3) 0.012(3) 0.008(3)
C18 0.123(8) 0.066(5) 0.086(6) -0.021(5) -0.005(5) -0.010(5)
C19 0.108(7) 0.055(5) 0.066(5) 0.005(4) 0.012(4) 0.025(4)
C31 0.068(4) 0.045(3) 0.041(3) 0.001(3) 0.001(3) 0.015(3)
C32 0.115(14) 0.049(8) 0.037(6) 0.002(6) -0.003(7) 0.020(8)
C33 0.065(9) 0.040(7) 0.058(10) 0.012(7) 0.007(7) 0.003(6)
C34 0.060(8) 0.047(8) 0.052(9) -0.004(6) 0.012(7) 0.005(6)
C35 0.120(14) 0.054(9) 0.045(7) 0.006(6) -0.006(7) 0.030(9)
C36 0.081(12) 0.038(6) 0.064(9) 0.015(7) 0.006(7) -0.001(8)
C37 0.069(9) 0.054(10) 0.066(8) 0.005(7) 0.010(7) 0.015(6)
C38 0.119(14) 0.040(7) 0.058(8) 0.011(7) 0.014(11) 0.025(9)
C39 0.088(12) 0.048(8) 0.055(8) -0.003(8) 0.008(7) 0.012(8)
C40 0.099(11) 0.058(11) 0.079(10) -0.002(8) -0.008(8) 0.025(8)
C32A 0.115(16) 0.054(9) 0.041(7) 0.008(7) -0.005(9) 0.028(10)
C33A 0.066(9) 0.025(7) 0.049(10) 0.002(7) 0.004(8) 0.017(6)
C34A 0.055(9) 0.047(9) 0.065(13) 0.005(8) -0.005(8) 0.021(7)
C35A 0.128(16) 0.059(10) 0.050(9) 0.006(8) 0.000(9) 0.031(12)
C36A 0.071(11) 0.033(7) 0.062(9) 0.006(7) 0.002(8) 0.030(8)
C37A 0.078(10) 0.051(11) 0.064(10) -0.016(9) 0.010(8) 0.015(8)
C38A 0.111(14) 0.043(8) 0.058(10) 0.011(7) 0.011(11) 0.034(10)
C39A 0.084(13) 0.055(11) 0.053(9) -0.017(10) 0.011(8) 0.019(9)
C40A 0.107(13) 0.054(13) 0.074(11) 0.004(9) -0.013(11) 0.037(11)
C51 0.059(4) 0.049(3) 0.037(3) 0.000(3) 0.014(3) -0.007(3)
C52 0.066(4) 0.052(4) 0.048(4) 0.002(3) 0.009(3) -0.011(3)
C53 0.077(5) 0.063(5) 0.066(5) 0.000(4) 0.009(3) -0.025(4)
C54 0.061(5) 0.079(5) 0.055(4) -0.011(4) 0.006(3) -0.022(4)
C55 0.073(5) 0.076(4) 0.044(4) -0.002(3) 0.008(3) -0.010(4)
C56 0.057(4) 0.061(4) 0.044(3) 0.000(3) 0.014(3) -0.010(3)
C57 0.089(6) 0.055(4) 0.074(5) 0.021(4) -0.007(4) -0.012(4)
C58 0.081(6) 0.114(8) 0.080(6) -0.018(5) -0.003(4) -0.034(5)
C59 0.075(5) 0.062(4) 0.055(4) 0.015(4) 0.001(4) 0.000(4)
C91 0.066(4) 0.044(3) 0.039(3) -0.003(3) 0.025(3) -0.002(3)
C92 0.076(4) 0.058(4) 0.054(4) -0.008(3) 0.032(4) 0.001(3)
C93 0.069(5) 0.079(4) 0.093(6) 0.011(5) 0.042(5) 0.008(4)
C94 0.069(5) 0.087(5) 0.091(6) 0.010(5) 0.029(5) -0.018(4)
C95 0.086(5) 0.060(4) 0.067(5) 0.014(4) 0.026(4) -0.016(4)
C96 0.071(4) 0.051(4) 0.044(3) 0.006(3) 0.019(3) -0.008(3)
C97 0.090(6) 0.059(4) 0.092(6) 0.005(4) 0.035(5) 0.012(4)
C98 0.079(6) 0.130(9) 0.177(11) 0.017(9) 0.032(7) -0.033(6)
C99 0.086(5) 0.046(4) 0.067(5) 0.007(4) 0.014(4) -0.003(4)
C1E 0.079(12) 0.57(4) 0.33(3) 0.01(3) 0.038(17) -0.05(2)
C2E 0.27(3) 0.53(4) 0.31(3) 0.05(3) 0.00(2) -0.03(3)
O1E 0.31(2) 0.49(3) 0.29(2) 0.13(2) 0.036(17) -0.04(2)
C3E 0.35(3) 0.49(3) 0.38(4) 0.06(3) 0.07(2) -0.11(3)
C4E 0.32(3) 0.38(4) 0.44(4) 0.03(3) 0.21(3) -0.03(3)

loop_
_atom_type_symbol
_atom_type_description
_atom_type_scat_dispersion_real
_atom_type_scat_dispersion_imag
_atom_type_scat_source
C C 0.0033 0.0016 'International Tables Vol C Tables 4.2.6.8 and 6.1.1.4'
H H 0.0000 0.0000 'International Tables Vol C Tables 4.2.6.8 and 6.1.1.4'
N N 0.0061 0.0033 'International Tables Vol C Tables 4.2.6.8 and 6.1.1.4'
Cl Cl 0.1484 0.1585 'International Tables Vol C Tables 4.2.6.8 and 6.1.1.4'
Fe Fe 0.3463 0.8444 'International Tables Vol C Tables 4.2.6.8 and 6.1.1.4'
O O 0.0106 0.0060 'International Tables Vol C Tables 4.2.6.8 and 6.1.1.4'

loop_
_geom_angle_atom_site_label_1
_geom_angle_atom_site_label_2
_geom_angle_atom_site_label_3
_geom_angle
_geom_angle_site_symmetry_1
_geom_angle_site_symmetry_3
_geom_angle_publ_flag
N1 Fe1 N2 90.2(2) . . ?
N1 Fe1 N3 93.95(19) . . ?
N2 Fe1 N3 127.38(19) . . ?
N1 Fe1 Cl1 129.75(15) . . ?
N2 Fe1 Cl1 121.90(15) . . ?
N3 Fe1 Cl1 94.25(15) . . ?
C1 N1 C4 107.0(5) . . ?
C1 N1 Fe1 125.6(4) . . ?
C4 N1 Fe1 127.3(4) . . ?
C9 N2 C6 107.0(5) . . ?
C9 N2 Fe1 129.5(5) . . ?
C6 N2 Fe1 123.3(4) . . ?
C17 N3 C31 114.0(5) . . ?
C17 N3 Fe1 111.1(4) . . ?
C31 N3 Fe1 118.0(4) . . ?
C17 N3 H3N 104(4) . . ?
C31 N3 H3N 108(4) . . ?
Fe1 N3 H3N 100(4) . . ?
N1 C1 C2 110.0(6) . . ?
N1 C1 C11 120.3(6) . . ?
C2 C1 C11 129.6(5) . . ?
C3 C2 C1 106.9(6) . . ?
C3 C2 H2 126.5 . . ?
C1 C2 H2 126.5 . . ?
C2 C3 C4 107.8(6) . . ?
C2 C3 H3 126.1 . . ?
C4 C3 H3 126.1 . . ?
C5 C4 N1 124.2(6) . . ?
C5 C4 C3 127.5(6) . . ?
N1 C4 C3 108.3(5) . . ?
C4 C5 C6 126.4(6) . . ?
C4 C5 C51 117.5(6) . . ?
C6 C5 C51 116.0(5) . . ?
N2 C6 C5 126.3(5) . . ?
N2 C6 C7 107.8(5) . . ?
C5 C6 C7 125.5(6) . . ?
C8 C7 C6 108.0(6) . . ?
C8 C7 H7 126.0 . . ?
C6 C7 H7 126.0 . . ?
C7 C8 C9 107.5(5) . . ?
C7 C8 H8 126.3 . . ?
C9 C8 H8 126.3 . . ?
N2 C9 C8 109.7(6) . . ?
N2 C9 C91 123.5(6) . . ?
C8 C9 C91 126.6(5) . . ?
C16 C11 C12 119.1(6) . . ?
C16 C11 C1 121.8(6) . . ?
C12 C11 C1 119.1(5) . . ?
C13 C12 C11 119.7(6) . . ?
C13 C12 C17 118.7(6) . . ?
C11 C12 C17 121.5(6) . . ?
C12 C13 C14 121.7(7) . . ?
C12 C13 H13 119.2 . . ?
C14 C13 H13 119.2 . . ?
C15 C14 C13 117.7(7) . . ?
C15 C14 C18 120.6(7) . . ?
C13 C14 C18 121.6(7) . . ?
C16 C15 C14 122.9(7) . . ?
C16 C15 H15 118.6 . . ?
C14 C15 H15 118.6 . . ?
C15 C16 C11 118.9(7) . . ?
C15 C16 C19 120.6(6) . . ?
C11 C16 C19 120.5(7) . . ?
N3 C17 C12 111.9(5) . . ?
N3 C17 H17A 109.2 . . ?
C12 C17 H17A 109.2 . . ?
N3 C17 H17B 109.2 . . ?
C12 C17 H17B 109.2 . . ?
H17A C17 H17B 107.9 . . ?
C14 C18 H18A 109.5 . . ?
C14 C18 H18B 109.5 . . ?
H18A C18 H18B 109.5 . . ?
C14 C18 H18C 109.5 . . ?
H18A C18 H18C 109.5 . . ?
H18B C18 H18C 109.5 . . ?
C16 C19 H19A 109.5 . . ?
C16 C19 H19B 109.5 . . ?
H19A C19 H19B 109.5 . . ?
C16 C19 H19C 109.5 . . ?
H19A C19 H19C 109.5 . . ?
H19B C19 H19C 109.5 . . ?
C33 C31 C32 114.1(13) . . ?
C34A C31 N3 112.2(12) . . ?
C33 C31 N3 113.7(10) . . ?
C32 C31 N3 110.1(8) . . ?
C34A C31 C33A 111.4(19) . . ?
N3 C31 C33A 104.8(10) . . ?
C34A C31 C32A 111.7(16) . . ?
N3 C31 C32A 112.5(9) . . ?
C33A C31 C32A 103.7(17) . . ?
C33 C31 C34 107.8(15) . . ?
C32 C31 C34 107.6(14) . . ?
N3 C31 C34 102.8(9) . . ?
C31 C32 C35 109.0(12) . . ?
C31 C32 H32A 109.9 . . ?
C35 C32 H32A 109.9 . . ?
C31 C32 H32B 109.9 . . ?
C35 C32 H32B 109.9 . . ?
H32A C32 H32B 108.3 . . ?
C31 C33 C36 109.0(13) . . ?
C31 C33 H33A 109.9 . . ?
C36 C33 H33A 109.9 . . ?
C31 C33 H33B 109.9 . . ?
C36 C33 H33B 109.9 . . ?
H33A C33 H33B 108.3 . . ?
C37 C34 C31 108.3(12) . . ?
C37 C34 H34A 110.0 . . ?
C31 C34 H34A 110.0 . . ?
C37 C34 H34B 110.0 . . ?
C31 C34 H34B 110.0 . . ?
H34A C34 H34B 108.4 . . ?
C38 C35 C40 110.8(12) . . ?
C38 C35 C32 109.9(14) . . ?
C40 C35 C32 108.6(13) . . ?
C38 C35 H35 109.1 . . ?
C40 C35 H35 109.1 . . ?
C32 C35 H35 109.1 . . ?
C39 C36 C38 109.6(13) . . ?
C39 C36 C33 109.4(12) . . ?
C38 C36 C33 108.4(12) . . ?
C39 C36 H36 109.8 . . ?
C38 C36 H36 109.8 . . ?
C33 C36 H36 109.8 . . ?
C39 C37 C40 108.7(13) . . ?
C39 C37 C34 109.9(13) . . ?
C40 C37 C34 109.0(12) . . ?
C39 C37 H37 109.7 . . ?
C40 C37 H37 109.7 . . ?
C34 C37 H37 109.7 . . ?
C35 C38 C36 110.5(11) . . ?
C35 C38 H38A 109.5 . . ?
C36 C38 H38A 109.5 . . ?
C35 C38 H38B 109.5 . . ?
C36 C38 H38B 109.5 . . ?
H38A C38 H38B 108.1 . . ?
C36 C39 C37 110.1(11) . . ?
C36 C39 H39A 109.6 . . ?
C37 C39 H39A 109.6 . . ?
C36 C39 H39B 109.6 . . ?
C37 C39 H39B 109.6 . . ?
H39A C39 H39B 108.2 . . ?
C37 C40 C35 109.4(11) . . ?
C37 C40 H40A 109.8 . . ?
C35 C40 H40A 109.8 . . ?
C37 C40 H40B 109.8 . . ?
C35 C40 H40B 109.8 . . ?
H40A C40 H40B 108.2 . . ?
C35A C32A C31 108.8(14) . . ?
C35A C32A H32C 109.9 . . ?
C31 C32A H32C 109.9 . . ?
C35A C32A H32D 109.9 . . ?
C31 C32A H32D 109.9 . . ?
H32C C32A H32D 108.3 . . ?
C36A C33A C31 108.2(15) . . ?
C36A C33A H33C 110.1 . . ?
C31 C33A H33C 110.1 . . ?
C36A C33A H33D 110.1 . . ?
C31 C33A H33D 110.1 . . ?
H33C C33A H33D 108.4 . . ?
C31 C34A C37A 112.2(16) . . ?
C31 C34A H34C 109.2 . . ?
C37A C34A H34C 109.2 . . ?
C31 C34A H34D 109.2 . . ?
C37A C34A H34D 109.2 . . ?
H34C C34A H34D 107.9 . . ?
C38A C35A C40A 110.8(14) . . ?
C38A C35A C32A 110.0(16) . . ?
C40A C35A C32A 108.0(17) . . ?
C38A C35A H35A 109.3 . . ?
C40A C35A H35A 109.3 . . ?
C32A C35A H35A 109.3 . . ?
C39A C36A C33A 110.2(15) . . ?
C39A C36A C38A 109.4(15) . . ?
C33A C36A C38A 108.9(13) . . ?
C39A C36A H36A 109.4 . . ?
C33A C36A H36A 109.4 . . ?
C38A C36A H36A 109.4 . . ?
C39A C37A C40A 108.9(15) . . ?
C39A C37A C34A 108.7(15) . . ?
C40A C37A C34A 108.0(13) . . ?
C39A C37A H37A 110.4 . . ?
C40A C37A H37A 110.4 . . ?
C34A C37A H37A 110.4 . . ?
C35A C38A C36A 110.2(14) . . ?
C35A C38A H38C 109.6 . . ?
C36A C38A H38C 109.6 . . ?
C35A C38A H38D 109.6 . . ?
C36A C38A H38D 109.6 . . ?
H38C C38A H38D 108.1 . . ?
C36A C39A C37A 110.3(12) . . ?
C36A C39A H39C 109.6 . . ?
C37A C39A H39C 109.6 . . ?
C36A C39A H39D 109.6 . . ?
C37A C39A H39D 109.6 . . ?
H39C C39A H39D 108.1 . . ?
C37A C40A C35A 110.7(13) . . ?
C37A C40A H40C 109.5 . . ?
C35A C40A H40C 109.5 . . ?
C37A C40A H40D 109.5 . . ?
C35A C40A H40D 109.5 . . ?
H40C C40A H40D 108.1 . . ?
C56 C51 C52 120.2(6) . . ?
C56 C51 C5 120.1(6) . . ?
C52 C51 C5 119.7(6) . . ?
C53 C52 C51 118.6(7) . . ?
C53 C52 C57 120.1(7) . . ?
C51 C52 C57 121.3(6) . . ?
C52 C53 C54 121.8(7) . . ?
C52 C53 H53 119.1 . . ?
C54 C53 H53 119.1 . . ?
C55 C54 C53 117.2(7) . . ?
C55 C54 C58 122.5(8) . . ?
C53 C54 C58 120.3(8) . . ?
C54 C55 C56 122.8(8) . . ?
C54 C55 H55 118.6 . . ?
C56 C55 H55 118.6 . . ?
C55 C56 C51 119.4(7) . . ?
C55 C56 C59 119.9(7) . . ?
C51 C56 C59 120.7(6) . . ?
C52 C57 H57A 109.5 . . ?
C52 C57 H57B 109.5 . . ?
H57A C57 H57B 109.5 . . ?
C52 C57 H57C 109.5 . . ?
H57A C57 H57C 109.5 . . ?
H57B C57 H57C 109.5 . . ?
C54 C58 H58A 109.5 . . ?
C54 C58 H58B 109.5 . . ?
H58A C58 H58B 109.5 . . ?
C54 C58 H58C 109.5 . . ?
H58A C58 H58C 109.5 . . ?
H58B C58 H58C 109.5 . . ?
C56 C59 H59A 109.5 . . ?
C56 C59 H59B 109.5 . . ?
H59A C59 H59B 109.5 . . ?
C56 C59 H59C 109.5 . . ?
H59A C59 H59C 109.5 . . ?
H59B C59 H59C 109.5 . . ?
C92 C91 C96 119.5(7) . . ?
C92 C91 C9 120.8(6) . . ?
C96 C91 C9 119.4(6) . . ?
C93 C92 C91 119.3(7) . . ?
C93 C92 C97 118.9(7) . . ?
C91 C92 C97 121.8(7) . . ?
C94 C93 C92 121.8(8) . . ?
C94 C93 H93 119.1 . . ?
C92 C93 H93 119.1 . . ?
C95 C94 C93 118.4(8) . . ?
C95 C94 C98 120.6(9) . . ?
C93 C94 C98 121.0(9) . . ?
C94 C95 C96 122.4(8) . . ?
C94 C95 H95 118.8 . . ?
C96 C95 H95 118.8 . . ?
C95 C96 C91 118.5(7) . . ?
C95 C96 C99 119.1(7) . . ?
C91 C96 C99 122.4(7) . . ?
C92 C97 H97A 109.5 . . ?
C92 C97 H97B 109.5 . . ?
H97A C97 H97B 109.5 . . ?
C92 C97 H97C 109.5 . . ?
H97A C97 H97C 109.5 . . ?
H97B C97 H97C 109.5 . . ?
C94 C98 H98A 109.5 . . ?
C94 C98 H98B 109.5 . . ?
H98A C98 H98B 109.5 . . ?
C94 C98 H98C 109.5 . . ?
H98A C98 H98C 109.5 . . ?
H98B C98 H98C 109.5 . . ?
C96 C99 H99A 109.5 . . ?
C96 C99 H99B 109.5 . . ?
H99A C99 H99B 109.5 . . ?
C96 C99 H99C 109.5 . . ?
H99A C99 H99C 109.5 . . ?
H99B C99 H99C 109.5 . . ?
C2E C1E H1EA 109.5 . . ?
C2E C1E H1EB 109.5 . . ?
H1EA C1E H1EB 109.5 . . ?
C2E C1E H1EC 109.5 . . ?
H1EA C1E H1EC 109.5 . . ?
H1EB C1E H1EC 109.5 . . ?
O1E C2E C1E 153(3) . . ?
O1E C2E H2EA 98.3 . . ?
C1E C2E H2EA 98.3 . . ?
O1E C2E H2EB 98.3 . . ?
C1E C2E H2EB 98.3 . . ?
H2EA C2E H2EB 103.8 . . ?
C3E O1E C2E 108(2) . . ?
O1E C3E C4E 144(4) . . ?
O1E C3E H3EA 100.8 . . ?
C4E C3E H3EA 100.8 . . ?
O1E C3E H3EB 100.8 . . ?
C4E C3E H3EB 100.8 . . ?
H3EA C3E H3EB 104.4 . . ?
C3E C4E H4EA 109.5 . . ?
C3E C4E H4EB 109.5 . . ?
H4EA C4E H4EB 109.5 . . ?
C3E C4E H4EC 109.5 . . ?
H4EA C4E H4EC 109.5 . . ?
H4EB C4E H4EC 109.5 . . ?

loop_
_geom_bond_atom_site_label_1
_geom_bond_atom_site_label_2
_geom_bond_distance
_geom_bond_site_symmetry_2
_geom_bond_publ_flag
Fe1 N1 2.038(5) . ?
Fe1 N2 2.079(5) . ?
Fe1 N3 2.190(5) . ?
Fe1 Cl1 2.245(2) . ?
N1 C1 1.358(7) . ?
N1 C4 1.396(8) . ?
N2 C9 1.349(7) . ?
N2 C6 1.397(8) . ?
N3 C17 1.492(8) . ?
N3 C31 1.507(8) . ?
N3 H3N 0.92(5) . ?
C1 C2 1.424(9) . ?
C1 C11 1.463(9) . ?
C2 C3 1.364(9) . ?
C2 H2 0.9500 . ?
C3 C4 1.424(9) . ?
C3 H3 0.9500 . ?
C4 C5 1.385(8) . ?
C5 C6 1.419(8) . ?
C5 C51 1.496(9) . ?
C6 C7 1.420(8) . ?
C7 C8 1.345(9) . ?
C7 H7 0.9500 . ?
C8 C9 1.418(9) . ?
C8 H8 0.9500 . ?
C9 C91 1.474(9) . ?
C11 C16 1.407(9) . ?
C11 C12 1.414(9) . ?
C12 C13 1.387(9) . ?
C12 C17 1.507(9) . ?
C13 C14 1.388(9) . ?
C13 H13 0.9500 . ?
C14 C15 1.387(10) . ?
C14 C18 1.509(10) . ?
C15 C16 1.384(10) . ?
C15 H15 0.9500 . ?
C16 C19 1.512(10) . ?
C17 H17A 0.9900 . ?
C17 H17B 0.9900 . ?
C18 H18A 0.9800 . ?
C18 H18B 0.9800 . ?
C18 H18C 0.9800 . ?
C19 H19A 0.9800 . ?
C19 H19B 0.9800 . ?
C19 H19C 0.9800 . ?
C31 C34A 1.43(3) . ?
C31 C33 1.49(3) . ?
C31 C32 1.50(2) . ?
C31 C33A 1.59(3) . ?
C31 C32A 1.59(3) . ?
C31 C34 1.60(2) . ?
C32 C35 1.553(15) . ?
C32 H32A 0.9900 . ?
C32 H32B 0.9900 . ?
C33 C36 1.553(14) . ?
C33 H33A 0.9900 . ?
C33 H33B 0.9900 . ?
C34 C37 1.545(14) . ?
C34 H34A 0.9900 . ?
C34 H34B 0.9900 . ?
C35 C38 1.456(19) . ?
C35 C40 1.54(2) . ?
C35 H35 1.0000 . ?
C36 C39 1.508(14) . ?
C36 C38 1.550(16) . ?
C36 H36 1.0000 . ?
C37 C39 1.524(15) . ?
C37 C40 1.531(16) . ?
C37 H37 1.0000 . ?
C38 H38A 0.9900 . ?
C38 H38B 0.9900 . ?
C39 H39A 0.9900 . ?
C39 H39B 0.9900 . ?
C40 H40A 0.9900 . ?
C40 H40B 0.9900 . ?
C32A C35A 1.560(17) . ?
C32A H32C 0.9900 . ?
C32A H32D 0.9900 . ?
C33A C36A 1.550(15) . ?
C33A H33C 0.9900 . ?
C33A H33D 0.9900 . ?
C34A C37A 1.554(15) . ?
C34A H34C 0.9900 . ?
C34A H34D 0.9900 . ?
C35A C38A 1.46(2) . ?
C35A C40A 1.53(2) . ?
C35A H35A 1.0000 . ?
C36A C39A 1.509(15) . ?
C36A C38A 1.552(16) . ?
C36A H36A 1.0000 . ?
C37A C39A 1.528(16) . ?
C37A C40A 1.529(17) . ?
C37A H37A 1.0000 . ?
C38A H38C 0.9900 . ?
C38A H38D 0.9900 . ?
C39A H39C 0.9900 . ?
C39A H39D 0.9900 . ?
C40A H40C 0.9900 . ?
C40A H40D 0.9900 . ?
C51 C56 1.385(9) . ?
C51 C52 1.407(9) . ?
C52 C53 1.387(10) . ?
C52 C57 1.515(10) . ?
C53 C54 1.411(11) . ?
C53 H53 0.9500 . ?
C54 C55 1.371(10) . ?
C54 C58 1.505(10) . ?
C55 C56 1.383(10) . ?
C55 H55 0.9500 . ?
C56 C59 1.514(9) . ?
C57 H57A 0.9800 . ?
C57 H57B 0.9800 . ?
C57 H57C 0.9800 . ?
C58 H58A 0.9800 . ?
C58 H58B 0.9800 . ?
C58 H58C 0.9800 . ?
C59 H59A 0.9800 . ?
C59 H59B 0.9800 . ?
C59 H59C 0.9800 . ?
C91 C92 1.399(10) . ?
C91 C96 1.410(9) . ?
C92 C93 1.385(11) . ?
C92 C97 1.516(10) . ?
C93 C94 1.377(12) . ?
C93 H93 0.9500 . ?
C94 C95 1.374(11) . ?
C94 C98 1.522(12) . ?
C95 C96 1.387(10) . ?
C95 H95 0.9500 . ?
C96 C99 1.489(10) . ?
C97 H97A 0.9800 . ?
C97 H97B 0.9800 . ?
C97 H97C 0.9800 . ?
C98 H98A 0.9800 . ?
C98 H98B 0.9800 . ?
C98 H98C 0.9800 . ?
C99 H99A 0.9800 . ?
C99 H99B 0.9800 . ?
C99 H99C 0.9800 . ?
C1E C2E 1.510(17) . ?
C1E H1EA 0.9800 . ?
C1E H1EB 0.9800 . ?
C1E H1EC 0.9800 . ?
C2E O1E 1.466(18) . ?
C2E H2EA 0.9900 . ?
C2E H2EB 0.9900 . ?
O1E C3E 1.430(18) . ?
C3E C4E 1.579(18) . ?
C3E H3EA 0.9900 . ?
C3E H3EB 0.9900 . ?
C4E H4EA 0.9800 . ?
C4E H4EB 0.9800 . ?
C4E H4EC 0.9800 . ?
